data_9007643
loop_
_publ_author_name
'Simon, A.'
'Peters, K.'

_publ_section_title
;
 Single-crystal refinement of the structure of carbon dioxide
 Sample: T = 150 K
;
_journal_name_full 'Acta Crystallographica, Section B'
_journal_page_first 2750
_journal_page_last 2751
_journal_paper_doi 10.1107/S0567740880009879
_journal_volume 36
_journal_year 1980
_chemical_formula_structural CO2
_chemical_formula_sum 'C O2'
_space_group_IT_number 205
_symmetry_space_group_name_Hall '-P 2ac 2ab 3'
_symmetry_space_group_name_H-M 'P a -3'
_cell_angle_alpha 90
_cell_angle_beta 90
_cell_angle_gamma 90
_cell_length_a 5.624
_cell_length_b 5.624
_cell_length_c 5.624
_cell_formula_units_Z 4
_cell_volume 177.884
_database_code_amcsd 0009722
_diffrn_ambient_temperature 150
_exptl_crystal_density_diffrn 1.643
_cod_original_sg_symbol_H-M 'P a 3'
_cod_database_code 9007643
_amcsd_formula_title CO2

loop_
_space_group_symop_operation_xyz
x,y,z
1/2+z,x,1/2-y
z,1/2-x,1/2+y
1/2-z,1/2+x,y
-z,-x,-y
1/2+y,1/2-z,-x
1/2-y,-z,1/2+x
-y,1/2+z,1/2-x
y,z,x
x,1/2-y,1/2+z
1/2-x,1/2+y,z
1/2+x,y,1/2-z
-x,-y,-z
1/2-z,-x,1/2+y
-z,1/2+x,1/2-y
1/2+z,1/2-x,-y
z,x,y
1/2-y,1/2+z,x
1/2+y,z,1/2-x
y,1/2-z,1/2+x
-y,-z,-x
-x,1/2+y,1/2-z
1/2+x,1/2-y,-z
1/2-x,-y,1/2+z

loop_
_atom_site_aniso_label
_atom_site_aniso_U_11
_atom_site_aniso_U_22
_atom_site_aniso_U_33
_atom_site_aniso_U_12
_atom_site_aniso_U_13
_atom_site_aniso_U_23
C 0.02154 0.02154 0.02154 0.00253 0.00253 0.00253
O 0.02913 0.02913 0.02913 -0.00405 -0.00405 -0.00405

loop_
_atom_site_label
_atom_site_fract_x
_atom_site_fract_y
_atom_site_fract_z
C 0.00000 0.00000 0.00000
O 0.11850 0.11850 0.11850

loop_
_cod_related_entry_id
_cod_related_entry_database
_cod_related_entry_code
1 ChemSpider 274
2 AMCSD 0009722
